data_2218411
loop_
_publ_author_name
'Li, Zhenhuan'
'Cheng, Bowen'
'Kunmei, Su'

_publ_section_title
;
 Piperidinium 3-carboxy-4-hydroxybenzenesulfonate monohydrate
;
_journal_coeditor_code GW2042
_journal_issue 6
_journal_name_full 'Acta Crystallographica Section E'
_journal_page_first o1085
_journal_paper_doi 10.1107/S1600536808014256
_journal_volume 64
_journal_year 2008
_chemical_formula_iupac 'C5 H12 N +, C7 H5 O6 S -, H2 O'
_chemical_formula_moiety 'C5 H12 N +, C7 H5 O6 S -, H2 O'
_chemical_formula_sum 'C12 H19 N O7 S'
_chemical_formula_weight 321.34
_chemical_name_systematic
;
Piperidinium 3-carboxy-4-hydroxybenzenesulfonate monohydrate
;
_space_group_IT_number 14
_symmetry_cell_setting monoclinic
_symmetry_space_group_name_Hall '-P 2yn'
_symmetry_space_group_name_H-M 'P 1 21/n 1'
_atom_sites_solution_hydrogens geom
_atom_sites_solution_primary direct
_atom_sites_solution_secondary difmap
_audit_creation_method SHELXL-97
_cell_angle_alpha 90.00
_cell_angle_beta 93.739(3)
_cell_angle_gamma 90.00
_cell_formula_units_Z 4
_cell_length_a 6.8895(14)
_cell_length_b 13.202(3)
_cell_length_c 16.255(3)
_cell_measurement_reflns_used 2608
_cell_measurement_temperature 294(2)
_cell_measurement_theta_max 25.05
_cell_measurement_theta_min 2.95
_cell_volume 1475.3(5)
_computing_cell_refinement 'SMART (Bruker, 2000)'
_computing_data_collection 'SMART (Bruker, 2000)'
_computing_data_reduction 'SAINT (Bruker, 2000)'
_computing_molecular_graphics 'SHELXTL (Sheldrick, 2008)'
_computing_publication_material 'SHELXTL (Sheldrick, 2008)'
_computing_structure_refinement 'SHELXL97 (Sheldrick, 2008)'
_computing_structure_solution 'SHELXS97 (Sheldrick, 2008)'
_diffrn_ambient_temperature 294(2)
_diffrn_measured_fraction_theta_full 1.000
_diffrn_measured_fraction_theta_max 1.000
_diffrn_measurement_device_type 'Bruker SMART CCD area-detector'
_diffrn_measurement_method '\f and \w'
_diffrn_radiation_monochromator graphite
_diffrn_radiation_source 'fine-focus sealed tube'
_diffrn_radiation_type MoK\a
_diffrn_radiation_wavelength 0.71073
_diffrn_reflns_av_R_equivalents 0.0312
_diffrn_reflns_av_sigmaI/netI 0.0339
_diffrn_reflns_limit_h_max 8
_diffrn_reflns_limit_h_min -8
_diffrn_reflns_limit_k_max 15
_diffrn_reflns_limit_k_min -15
_diffrn_reflns_limit_l_max 10
_diffrn_reflns_limit_l_min -19
_diffrn_reflns_number 7480
_diffrn_reflns_theta_full 25.02
_diffrn_reflns_theta_max 25.02
_diffrn_reflns_theta_min 1.99
_diffrn_standards_decay_% 0
_diffrn_standards_interval_count 0
_diffrn_standards_interval_time 0
_diffrn_standards_number 0
_exptl_absorpt_coefficient_mu 0.252
_exptl_absorpt_correction_T_max 0.9608
_exptl_absorpt_correction_T_min 0.9420
_exptl_absorpt_correction_type multi-scan
_exptl_absorpt_process_details '(SADABS; Sheldrick, 1996)'
_exptl_crystal_colour colourless
_exptl_crystal_density_diffrn 1.447
_exptl_crystal_density_method 'not measured'
_exptl_crystal_description stick
_exptl_crystal_F_000 680
_exptl_crystal_size_max 0.24
_exptl_crystal_size_mid 0.20
_exptl_crystal_size_min 0.16
_refine_diff_density_max 0.260
_refine_diff_density_min -0.276
_refine_ls_extinction_coef 0.0191(15)
_refine_ls_extinction_expression Fc^*^=kFc[1+0.001xFc^2^\l^3^/sin(2\q)]^-1/4^
_refine_ls_extinction_method SHELXL
_refine_ls_goodness_of_fit_ref 1.044
_refine_ls_hydrogen_treatment mixed
_refine_ls_matrix_type full
_refine_ls_number_parameters 209
_refine_ls_number_reflns 2602
_refine_ls_number_restraints 3
_refine_ls_restrained_S_all 1.044
_refine_ls_R_factor_all 0.0522
_refine_ls_R_factor_gt 0.0345
_refine_ls_shift/su_max 0.001
_refine_ls_shift/su_mean 0.000
_refine_ls_structure_factor_coef Fsqd
_refine_ls_weighting_details 'calc w=1/[\s^2^(Fo^2^)+(0.0392P)^2^+0.5098P] where P=(Fo^2^+2Fc^2^)/3'
_refine_ls_weighting_scheme calc
_refine_ls_wR_factor_gt 0.0818
_refine_ls_wR_factor_ref 0.0907
_reflns_number_gt 1966
_reflns_number_total 2602
_reflns_threshold_expression I>2\s(I)
_cod_data_source_file gw2042.cif
_cod_data_source_block I
_cod_depositor_comments
;
The following automatic conversions were performed:
'_symmetry_cell_setting' value 'Monoclinic' changed to 'monoclinic'
according to '/home/saulius/struct/CIF-dictionaries/cif_core.dic'
dictionary named 'cif_core.dic' version 2.4.1 from 2010-06-29.

Automatic conversion script
Id: cif_fix_enum 1527 2010-12-29 10:47:43Z saulius 

The following automatic conversions were performed:

'_symmetry_cell_setting' value 'Monoclinic' changed to 'monoclinic'
according to /home/saulius/struct/CIF-dictionaries/cif_core.dic
dictionary named 'cif_core.dic' version 2.4.1 from 2010-06-29.

Automatic conversion script
Id: cif_fix_values 1715 2011-07-08 13:25:40Z adriana 
;
_cod_original_sg_symbol_H-M 'P 21/n'
_cod_database_code 2218411
_cod_database_fobs_code 2218411

loop_
_symmetry_equiv_pos_as_xyz
'x, y, z'
'-x+1/2, y+1/2, -z+1/2'
'-x, -y, -z'
'x-1/2, -y-1/2, z-1/2'

loop_
_atom_site_type_symbol
_atom_site_label
_atom_site_fract_x
_atom_site_fract_y
_atom_site_fract_z
_atom_site_U_iso_or_equiv
_atom_site_adp_type
_atom_site_calc_flag
_atom_site_refinement_flags
_atom_site_occupancy
S S1 0.16322(7) 0.89594(4) 0.24082(3) 0.03289(18) Uani d . 1
O O1 0.3120(2) 0.93486(13) 0.19039(9) 0.0516(4) Uani d . 1
O O2 -0.0297(2) 0.93311(11) 0.21241(10) 0.0483(4) Uani d . 1
O O3 0.1658(2) 0.78755(11) 0.25065(9) 0.0479(4) Uani d . 1
O O4 0.1660(2) 0.78250(12) 0.55005(9) 0.0464(4) Uani d . 1
H H4 0.160(4) 0.752(2) 0.5956(17) 0.070 Uiso d . 1
O O5 0.2197(2) 0.91602(11) 0.63192(9) 0.0462(4) Uani d . 1
O O6 0.2977(2) 1.08950(12) 0.56636(10) 0.0487(4) Uani d . 1
H H6 0.279(4) 1.044(2) 0.6018(17) 0.073 Uiso d . 1
N N1 0.1423(3) 0.86332(17) 0.80518(12) 0.0481(5) Uani d . 1
H H1A 0.100(3) 0.928(2) 0.7936(15) 0.058 Uiso d . 1
H H1B 0.124(4) 0.8238(18) 0.7615(16) 0.058 Uiso d . 1
C C1 0.2116(3) 0.95050(14) 0.33929(12) 0.0294(4) Uani d . 1
C C2 0.1907(3) 0.89450(15) 0.40946(12) 0.0296(4) Uani d . 1
H H2 0.1565 0.8265 0.4050 0.036 Uiso calc R 1
C C3 0.2204(3) 0.93869(15) 0.48727(12) 0.0310(5) Uani d . 1
C C4 0.2711(3) 1.04151(15) 0.49318(13) 0.0349(5) Uani d . 1
C C5 0.2947(3) 1.09718(16) 0.42200(14) 0.0387(5) Uani d . 1
H H5 0.3302 1.1651 0.4258 0.046 Uiso calc R 1
C C6 0.2656(3) 1.05223(15) 0.34626(13) 0.0365(5) Uani d . 1
H H6A 0.2819 1.0899 0.2989 0.044 Uiso calc R 1
C C7 0.2020(3) 0.87879(16) 0.56285(13) 0.0345(5) Uani d . 1
C C8 0.0182(4) 0.81764(19) 0.86596(17) 0.0630(8) Uani d . 1
H H8A 0.0510 0.7466 0.8732 0.076 Uiso calc R 1
H H8B -0.1172 0.8221 0.8458 0.076 Uiso calc R 1
C C9 0.0467(4) 0.8713(2) 0.94665(16) 0.0691(8) Uani d . 1
H H9A -0.0299 0.8381 0.9868 0.083 Uiso calc R 1
H H9B 0.0008 0.9405 0.9403 0.083 Uiso calc R 1
C C10 0.2573(4) 0.8719(2) 0.97778(15) 0.0629(7) Uani d . 1
H H10A 0.2722 0.9105 1.0286 0.075 Uiso calc R 1
H H10B 0.3002 0.8031 0.9895 0.075 Uiso calc R 1
C C11 0.3795(4) 0.9178(2) 0.91490(17) 0.0648(8) Uani d . 1
H H11A 0.3461 0.9888 0.9081 0.078 Uiso calc R 1
H H11B 0.5154 0.9136 0.9343 0.078 Uiso calc R 1
C C12 0.3510(4) 0.8657(3) 0.83399(17) 0.0726(9) Uani d . 1
H H12A 0.4242 0.9008 0.7937 0.087 Uiso calc R 1
H H12B 0.4002 0.7970 0.8390 0.087 Uiso calc R 1
O O7 0.6418(2) 0.81286(11) 0.18899(10) 0.0456(4) Uani d D 1
H H7A 0.7460(19) 0.8483(15) 0.1972(16) 0.068 Uiso d D 1
H H7B 0.5375(18) 0.8480(15) 0.1880(17) 0.068 Uiso d D 1

loop_
_atom_site_aniso_label
_atom_site_aniso_U_11
_atom_site_aniso_U_22
_atom_site_aniso_U_33
_atom_site_aniso_U_12
_atom_site_aniso_U_13
_atom_site_aniso_U_23
S1 0.0357(3) 0.0317(3) 0.0308(3) 0.0030(2) -0.0010(2) 0.0020(2)
O1 0.0537(10) 0.0640(11) 0.0382(9) -0.0077(8) 0.0121(7) 0.0017(8)
O2 0.0434(9) 0.0428(9) 0.0561(10) 0.0062(7) -0.0162(7) -0.0029(7)
O3 0.0720(11) 0.0301(8) 0.0405(9) 0.0082(7) -0.0032(8) -0.0010(7)
O4 0.0677(11) 0.0385(9) 0.0334(9) -0.0039(8) 0.0054(8) 0.0020(7)
O5 0.0549(10) 0.0521(10) 0.0317(9) -0.0034(8) 0.0037(7) -0.0078(7)
O6 0.0595(10) 0.0418(10) 0.0445(10) -0.0072(8) 0.0004(8) -0.0151(7)
N1 0.0664(14) 0.0453(12) 0.0314(10) 0.0145(10) -0.0064(9) -0.0087(9)
C1 0.0253(10) 0.0302(11) 0.0327(11) 0.0025(8) 0.0022(8) -0.0003(8)
C2 0.0268(10) 0.0274(10) 0.0347(11) 0.0009(8) 0.0017(8) -0.0035(9)
C3 0.0243(10) 0.0347(11) 0.0340(11) 0.0017(8) 0.0014(8) -0.0026(9)
C4 0.0263(10) 0.0359(12) 0.0422(13) 0.0010(9) -0.0001(9) -0.0102(10)
C5 0.0363(12) 0.0291(11) 0.0507(14) -0.0026(9) 0.0032(10) -0.0027(10)
C6 0.0332(11) 0.0333(12) 0.0430(13) 0.0007(9) 0.0034(9) 0.0043(10)
C7 0.0276(11) 0.0398(13) 0.0361(12) 0.0019(9) 0.0030(9) -0.0046(10)
C8 0.0621(17) 0.0474(15) 0.0756(19) -0.0215(13) -0.0251(14) 0.0167(13)
C9 0.0687(19) 0.092(2) 0.0485(16) -0.0086(16) 0.0178(14) 0.0167(15)
C10 0.082(2) 0.0681(18) 0.0357(14) -0.0133(15) -0.0139(13) 0.0039(12)
C11 0.0533(16) 0.0748(19) 0.0635(18) -0.0191(14) -0.0169(13) 0.0147(14)
C12 0.0524(17) 0.107(2) 0.0592(18) 0.0259(16) 0.0114(13) 0.0104(16)
O7 0.0447(9) 0.0437(9) 0.0486(10) -0.0015(7) 0.0040(8) -0.0046(7)

loop_
_atom_type_symbol
_atom_type_description
_atom_type_scat_dispersion_real
_atom_type_scat_dispersion_imag
_atom_type_scat_source
C C 0.0033 0.0016 'International Tables Vol C Tables 4.2.6.8 and 6.1.1.4'
H H 0.0000 0.0000 'International Tables Vol C Tables 4.2.6.8 and 6.1.1.4'
N N 0.0061 0.0033 'International Tables Vol C Tables 4.2.6.8 and 6.1.1.4'
O O 0.0106 0.0060 'International Tables Vol C Tables 4.2.6.8 and 6.1.1.4'
S S 0.1246 0.1234 'International Tables Vol C Tables 4.2.6.8 and 6.1.1.4'

loop_
_geom_angle_atom_site_label_1
_geom_angle_atom_site_label_2
_geom_angle_atom_site_label_3
_geom_angle
O3 S1 O1 114.30(10)
O3 S1 O2 111.89(9)
O1 S1 O2 111.36(10)
O3 S1 C1 107.72(9)
O1 S1 C1 105.64(9)
O2 S1 C1 105.25(9)
C7 O4 H4 109.9(19)
C4 O6 H6 105(2)
C8 N1 C12 112.9(2)
C8 N1 H1A 109.1(15)
C12 N1 H1A 109.4(16)
C8 N1 H1B 103.9(16)
C12 N1 H1B 110.4(16)
H1A N1 H1B 111(2)
C2 C1 C6 119.45(18)
C2 C1 S1 120.57(15)
C6 C1 S1 119.95(15)
C1 C2 C3 120.67(18)
C1 C2 H2 119.7
C3 C2 H2 119.7
C2 C3 C4 119.16(18)
C2 C3 C7 121.05(18)
C4 C3 C7 119.78(18)
O6 C4 C5 117.99(18)
O6 C4 C3 122.22(19)
C5 C4 C3 119.79(19)
C6 C5 C4 120.09(19)
C6 C5 H5 120.0
C4 C5 H5 120.0
C5 C6 C1 120.8(2)
C5 C6 H6A 119.6
C1 C6 H6A 119.6
O5 C7 O4 122.83(19)
O5 C7 C3 122.69(19)
O4 C7 C3 114.48(18)
N1 C8 C9 110.2(2)
N1 C8 H8A 109.6
C9 C8 H8A 109.6
N1 C8 H8B 109.6
C9 C8 H8B 109.6
H8A C8 H8B 108.1
C8 C9 C10 111.5(2)
C8 C9 H9A 109.3
C10 C9 H9A 109.3
C8 C9 H9B 109.3
C10 C9 H9B 109.3
H9A C9 H9B 108.0
C11 C10 C9 110.2(2)
C11 C10 H10A 109.6
C9 C10 H10A 109.6
C11 C10 H10B 109.6
C9 C10 H10B 109.6
H10A C10 H10B 108.1
C12 C11 C10 111.7(2)
C12 C11 H11A 109.3
C10 C11 H11A 109.3
C12 C11 H11B 109.3
C10 C11 H11B 109.3
H11A C11 H11B 107.9
N1 C12 C11 111.0(2)
N1 C12 H12A 109.4
C11 C12 H12A 109.4
N1 C12 H12B 109.4
C11 C12 H12B 109.4
H12A C12 H12B 108.0
H7A O7 H7B 113.6(15)

loop_
_geom_bond_atom_site_label_1
_geom_bond_atom_site_label_2
_geom_bond_distance
S1 O3 1.4398(15)
S1 O1 1.4478(16)
S1 O2 1.4628(15)
S1 C1 1.767(2)
O4 C7 1.309(3)
O4 H4 0.85(3)
O5 C7 1.224(2)
O6 C4 1.350(2)
O6 H6 0.84(3)
N1 C8 1.477(3)
N1 C12 1.483(3)
N1 H1A 0.92(3)
N1 H1B 0.88(3)
C1 C2 1.375(3)
C1 C6 1.396(3)
C2 C3 1.396(3)
C2 H2 0.9300
C3 C4 1.403(3)
C3 C7 1.473(3)
C4 C5 1.389(3)
C5 C6 1.370(3)
C5 H5 0.9300
C6 H6A 0.9300
C8 C9 1.492(4)
C8 H8A 0.9700
C8 H8B 0.9700
C9 C10 1.505(4)
C9 H9A 0.9700
C9 H9B 0.9700
C10 C11 1.494(4)
C10 H10A 0.9700
C10 H10B 0.9700
C11 C12 1.485(4)
C11 H11A 0.9700
C11 H11B 0.9700
C12 H12A 0.9700
C12 H12B 0.9700
O7 H7A 0.859(9)
O7 H7B 0.855(9)

loop_
_geom_hbond_atom_site_label_D
_geom_hbond_atom_site_label_H
_geom_hbond_atom_site_label_A
_geom_hbond_site_symmetry_A
_geom_hbond_distance_DH
_geom_hbond_distance_HA
_geom_hbond_distance_DA
_geom_hbond_angle_DHA
O7 H7B O1 . 0.855(9) 1.933(10) 2.786(2) 176(2)
O7 H7A O2 1_655 0.859(9) 1.912(10) 2.770(2) 177(2)
N1 H1B O5 . 0.88(3) 2.55(2) 2.983(3) 110.6(18)
N1 H1B O7 4_576 0.88(3) 2.16(3) 2.996(3) 157(2)
N1 H1A O2 3_576 0.92(3) 1.90(3) 2.807(3) 170(2)
O6 H6 O5 . 0.84(3) 1.82(3) 2.597(2) 153(3)
O4 H4 O7 4_576 0.85(3) 1.75(3) 2.601(2) 179(3)

loop_
_geom_torsion_atom_site_label_1
_geom_torsion_atom_site_label_2
_geom_torsion_atom_site_label_3
_geom_torsion_atom_site_label_4
_geom_torsion
O3 S1 C1 C2 -17.95(18)
O1 S1 C1 C2 -140.49(16)
O2 S1 C1 C2 101.57(16)
O3 S1 C1 C6 164.09(15)
O1 S1 C1 C6 41.55(18)
O2 S1 C1 C6 -76.39(17)
C6 C1 C2 C3 0.9(3)
S1 C1 C2 C3 -177.12(14)
C1 C2 C3 C4 0.3(3)
C1 C2 C3 C7 -178.85(17)
C2 C3 C4 O6 178.52(17)
C7 C3 C4 O6 -2.3(3)
C2 C3 C4 C5 -1.2(3)
C7 C3 C4 C5 177.93(17)
O6 C4 C5 C6 -178.76(18)
C3 C4 C5 C6 1.0(3)
C4 C5 C6 C1 0.2(3)
C2 C1 C6 C5 -1.1(3)
S1 C1 C6 C5 176.88(15)
C2 C3 C7 O5 -177.13(18)
C4 C3 C7 O5 3.7(3)
C2 C3 C7 O4 3.2(3)
C4 C3 C7 O4 -175.97(18)
C12 N1 C8 C9 55.3(3)
N1 C8 C9 C10 -55.7(3)
C8 C9 C10 C11 56.0(3)
C9 C10 C11 C12 -55.3(3)
C8 N1 C12 C11 -54.9(3)
C10 C11 C12 N1 54.5(3)

loop_
_cod_related_entry_id
_cod_related_entry_database
_cod_related_entry_code
1 ChemSpider 30655495
